data_1536666
loop_
_publ_author_name
'Worzala, H.'

_publ_section_title
;
 Zur Verteiling des Arsens in den Ketten des Natrium polyarsenatophosphats
;
_journal_name_full 'Zeitschrift fuer Anorganische und Allgemeine Chemie'
_journal_page_first 48
_journal_page_last 52
_journal_volume 353
_journal_year 1967
_chemical_formula_sum 'As0.28 Na O3 P0.72'
_chemical_name_systematic 'Na As0.28 P0.72 O3'
_space_group_IT_number 2
_symmetry_space_group_name_Hall '-P 1'
_symmetry_space_group_name_H-M 'P -1'
_cell_angle_alpha 89.4
_cell_angle_beta 93.2
_cell_angle_gamma 102.3
_cell_formula_units_Z 6
_cell_length_a 7.94
_cell_length_b 7.09
_cell_length_c 7.14
_cell_volume 392.104
_citation_journal_id_ASTM ZAACAB
_cod_data_source_file Worzala_ZAACAB_1967_718.cif
_cod_data_source_block As0.28Na1O3P0.72
_cod_original_cell_volume 392.1043
_cod_original_formula_sum 'As0.28 Na1 O3 P0.72'
_cod_database_code 1536666

loop_
_symmetry_equiv_pos_as_xyz
x,y,z
-x,-y,-z

loop_
_atom_site_label
_atom_site_type_symbol
_atom_site_fract_x
_atom_site_fract_y
_atom_site_fract_z
_atom_site_occupancy
_atom_site_U_iso_or_equiv
Na2 Na+1 0.2255 0.426 0.246 1 0.0
O3 O-2 0.009 0.63 0.23 1 0.0
O9 O-2 0.4637 0.23 0.3 1 0.0
P2 P+5 0.179 0.956 0.7644 0.9 0.0
As3 As+5 0.385 0.723 0.553 0.64 0.0
O1 O-2 0.2876 0.911 0.938 1 0.0
P3 P+5 0.385 0.723 0.553 0.36 0.0
P1 P+5 0.179 0.387 0.7644 0.9 0.0
O6 O-2 0.295 0.507 0.589 1 0.0
O2 O-2 0.3076 0.495 0.943 1 0.0
Na1 Na+1 0.1846 0.932 0.242 1 0.0
O8 O-2 0.4027 0.732 0.3365 1 0.0
Na3 Na+1 0.482 0.241 0.024 1 0.0
As2 As+5 0.179 0.956 0.7644 0.1 0.0
O7 O-2 0.25 0.865 0.585 1 0.0
O4 O-2 0.014 0.135 0.226 1 0.0
O5 O-2 0.207 0.182 0.675 1 0.0
As1 As+5 0.179 0.387 0.7644 0.1 0.0
